data_4313303
loop_
_publ_author_name
'Jenny Y. Yang'
'Matthew P. Shores'
'Jennifer J. Sokol'
'Jeffrey R. Long'

_publ_contact_author
;
        Jeffrey R. Long
        Department of Chemistry
        University of California, Berkeley
        United States of America
;
_publ_contact_author_email jlong@cchem.berkeley.edu
_publ_contact_author_fax '510 643-3832'
_publ_contact_author_phone '510 642-0860'
_publ_section_title
;
 High-Nuclearity Metal-Cyanide Clusters: Synthesis, Magnetic Properties,
 and Inclusion Behavior of Open-Cage Species Incorporating [(tach)M(CN)3]
 (M = Cr, Fe, Co) Complexes
;
_journal_name_full 'Inorganic Chemistry'
_journal_page_first 1403
_journal_page_last 1419
_journal_paper_doi 10.1021/ic026065f
_journal_volume 42
_journal_year 2003
_chemical_compound_source synthetic
_chemical_formula_structural
;
 [(C6H15N3)8(H2O)6Cu6Co8(CN)24(C4H8O)]Br12-29(H2O)
;
_chemical_formula_sum 'C76 H198 Br12 Co8 Cu6 N48 O36'
_chemical_formula_weight 4172.42
_chemical_name_systematic
; 
 ? 
;
_space_group_IT_number 148
_symmetry_cell_setting rhombohedral
_symmetry_Int_Tables_number 148
_symmetry_space_group_name_Hall '-R 3'
_symmetry_space_group_name_H-M 'R -3 :H'
_atom_sites_solution_hydrogens geom
_atom_sites_solution_primary direct
_atom_sites_solution_secondary difmap
_audit_creation_method SHELXL
_cell_angle_alpha 90.00
_cell_angle_beta 90.00
_cell_angle_gamma 120.00
_cell_formula_units_Z 3
_cell_length_a 19.2757(13)
_cell_length_b 19.2757(13)
_cell_length_c 37.008(3)
_cell_measurement_temperature 159(2)
_cell_volume 11908.2(15)
_computing_cell_refinement
;
  SMART (Siemens, 1995), SAINT (Siemens, 1995)
;
_computing_data_collection 'SMART (Siemens, 1995)'
_computing_data_reduction
;
  SAINT (Siemens, 1995), XPREP (Siemens, 1995)
;
_computing_structure_refinement 'SHELXL-93 (Sheldrick, 1993)'
_computing_structure_solution 'SHELXS-86 (Sheldrick, 1990)'
_diffrn_ambient_temperature 159(2)
_diffrn_measurement_device SMART
_diffrn_measurement_method 'omega scans with profile analysis'
_diffrn_radiation_monochromator graphite
_diffrn_radiation_source 'fine-focus sealed tube'
_diffrn_radiation_type MoK\a
_diffrn_radiation_wavelength 0.71073
_diffrn_reflns_av_R_equivalents 0.1005
_diffrn_reflns_av_sigmaI/netI 0.1146
_diffrn_reflns_limit_h_max 21
_diffrn_reflns_limit_h_min -20
_diffrn_reflns_limit_k_max 21
_diffrn_reflns_limit_k_min -14
_diffrn_reflns_limit_l_max 41
_diffrn_reflns_limit_l_min -38
_diffrn_reflns_number 16312
_diffrn_reflns_theta_max 23.26
_diffrn_reflns_theta_min 1.64
_exptl_absorpt_coefficient_mu 4.693
_exptl_absorpt_correction_T_max 1
_exptl_absorpt_correction_T_min 0.546864
_exptl_absorpt_correction_type multi-scan
_exptl_absorpt_process_details 'Blessing, Acta Cryst. (1995) A51 33'
_exptl_crystal_colour blue-green
_exptl_crystal_density_diffrn 1.745
_exptl_crystal_density_meas ?
_exptl_crystal_F_000 6264
_exptl_crystal_size_max 0.12
_exptl_crystal_size_mid 0.07
_exptl_crystal_size_min 0.07
_refine_diff_density_max 1.022
_refine_diff_density_min -0.722
_refine_diff_density_rms 0.141
_refine_ls_extinction_method none
_refine_ls_goodness_of_fit_all 1.041
_refine_ls_goodness_of_fit_obs 1.088
_refine_ls_matrix_type full
_refine_ls_number_parameters 312
_refine_ls_number_reflns 3819
_refine_ls_number_restraints 0
_refine_ls_restrained_S_all 1.041
_refine_ls_restrained_S_obs 1.088
_refine_ls_R_factor_all 0.0907
_refine_ls_R_factor_obs 0.0578
_refine_ls_shift/esd_max 0.000
_refine_ls_shift/esd_mean 0.000
_refine_ls_structure_factor_coef Fsqd
_refine_ls_weighting_details 'w=1/[\s^2^(Fo^2^)+(0.0450P)^2^+196.4200P] where P=(Fo^2^+2Fc^2^)/3'
_refine_ls_weighting_scheme calc
_refine_ls_wR_factor_all 0.1740
_refine_ls_wR_factor_obs 0.1506
_reflns_number_observed 2702
_reflns_number_total 3819
_reflns_observed_criterion >2sigma(I)
_cod_data_source_file ic026065f-2_s2_14.cif
_cod_data_source_block 14
_cod_depositor_comments
;
The following automatic conversions were performed:

'_exptl_crystal_density_meas' value 'not measured' was changed to '?'
- the value is perceived as not measured.

Automatic conversion script
Id: cif_fix_values 3008 2015-01-20 13:52:24Z robertas 

The following automatic conversions were performed:

'_refine_ls_weighting_scheme' value 'calc
w=1/[\s^2^(Fo^2^)+(0.0450P)^2^+196.4200P] where P=(Fo^2^+2Fc^2^)/3'
was changed to 'calc'. New tag '_refine_ls_weighting_details' was
created. The value of the new tag was set to
'w=1/[\s^2^(Fo^2^)+(0.0450P)^2^+196.4200P] where P=(Fo^2^+2Fc^2^)/3'.

Automatic conversion script
Id: cif_fix_values 3143 2015-03-26 13:38:13Z robertas 
;
_cod_original_cell_volume 11908.1(16)
_cod_original_sg_symbol_H-M 'R -3'
_cod_database_code 4313303
_diffrn_measurement_detector 'CCD area detector'

loop_
_symmetry_equiv_pos_as_xyz
'x, y, z'
'-y, x-y, z'
'-x+y, -x, z'
'x+2/3, y+1/3, z+1/3'
'-y+2/3, x-y+1/3, z+1/3'
'-x+y+2/3, -x+1/3, z+1/3'
'x+1/3, y+2/3, z+2/3'
'-y+1/3, x-y+2/3, z+2/3'
'-x+y+1/3, -x+2/3, z+2/3'
'-x, -y, -z'
'y, -x+y, -z'
'x-y, x, -z'
'-x+2/3, -y+1/3, -z+1/3'
'y+2/3, -x+y+1/3, -z+1/3'
'x-y+2/3, x+1/3, -z+1/3'
'-x+1/3, -y+2/3, -z+2/3'
'y+1/3, -x+y+2/3, -z+2/3'
'x-y+1/3, x+2/3, -z+2/3'

loop_
_atom_site_aniso_label
_atom_site_aniso_U_11
_atom_site_aniso_U_22
_atom_site_aniso_U_33
_atom_site_aniso_U_23
_atom_site_aniso_U_13
_atom_site_aniso_U_12
Co1 0.0225(6) 0.0154(6) 0.0125(6) -0.0014(4) -0.0005(4) 0.0078(5)
C1 0.025(5) 0.023(5) 0.013(4) 0.002(3) -0.002(4) 0.010(4)
N1 0.025(5) 0.030(4) 0.023(4) 0.011(3) -0.007(3) 0.008(4)
C2 0.025(5) 0.026(5) 0.010(4) 0.005(3) 0.004(3) 0.009(4)
N2 0.031(4) 0.030(4) 0.026(4) 0.010(3) 0.010(3) 0.017(4)
C3 0.016(4) 0.020(5) 0.021(5) 0.002(4) 0.004(4) 0.008(4)
N3 0.024(4) 0.022(4) 0.020(4) -0.002(3) 0.002(3) 0.009(3)
Co2 0.0190(6) 0.0190(6) 0.0071(9) 0.000 0.000 0.0095(3)
C4 0.026(5) 0.024(5) 0.012(4) -0.001(3) 0.001(4) 0.012(4)
N4 0.025(4) 0.030(4) 0.018(4) 0.002(3) -0.004(3) 0.013(4)
N5 0.043(5) 0.025(4) 0.019(4) -0.002(3) 0.005(3) 0.019(4)
N6 0.038(5) 0.029(4) 0.018(4) -0.001(3) 0.000(3) 0.016(4)
N7 0.025(4) 0.021(4) 0.024(4) 0.002(3) -0.002(3) 0.003(3)
C5 0.063(7) 0.025(5) 0.039(6) -0.008(4) 0.004(5) 0.024(5)
C6 0.083(9) 0.034(6) 0.030(6) -0.009(5) 0.004(5) 0.028(6)
C7 0.062(7) 0.035(6) 0.016(5) -0.014(4) -0.006(5) 0.018(5)
C8 0.058(7) 0.033(6) 0.028(5) -0.011(4) -0.016(5) 0.009(5)
C9 0.042(6) 0.023(5) 0.041(6) -0.003(4) -0.003(5) -0.001(5)
C10 0.073(8) 0.013(5) 0.051(7) -0.010(5) 0.003(6) 0.005(5)
N8 0.027(4) 0.023(4) 0.015(3) -0.002(3) -0.004(3) 0.014(3)
C11 0.036(5) 0.038(5) 0.014(4) 0.004(4) -0.008(4) 0.020(5)
C12 0.038(6) 0.026(5) 0.016(4) 0.007(4) 0.006(4) 0.011(4)
O1 0.142(8) 0.135(8) 0.026(4) -0.004(4) 0.004(4) 0.119(7)
Cu1 0.0224(6) 0.0221(6) 0.0172(5) 0.0057(4) -0.0057(4) 0.0076(5)
Br1 0.0207(7) 0.0207(7) 0.0146(10) 0.000 0.000 0.0104(3)
Br2 0.0410(13) 0.068(2) 0.0406(12) -0.0007(11) -0.0038(10) 0.0289(12)
Br2A 0.0406(13) 0.0515(14) 0.0404(12) -0.0021(10) -0.0033(10) 0.0116(11)
Br3 0.080(3) 0.065(2) 0.046(2) 0.020(2) 0.024(2) 0.047(2)
Br3A 0.074(3) 0.050(2) 0.047(2) 0.000(2) 0.023(2) 0.029(2)
O5 0.041(4) 0.049(5) 0.024(4) -0.020(3) -0.012(3) 0.032(4)
O6 0.040(4) 0.026(4) 0.024(4) 0.005(3) -0.010(3) 0.011(3)
O7 0.259(15) 0.027(5) 0.054(6) 0.011(4) 0.009(7) 0.010(7)

loop_
_atom_site_label
_atom_site_type_symbol
_atom_site_fract_x
_atom_site_fract_y
_atom_site_fract_z
_atom_site_U_iso_or_equiv
_atom_site_thermal_displace_type
_atom_site_occupancy
_atom_site_calc_flag
_atom_site_refinement_flags
_atom_site_disorder_group
Co1 Co 0.83370(6) 0.66737(6) 0.39238(3) 0.0175(3) Uani 1 d . .
C1 C 0.7253(5) 0.5884(5) 0.3934(2) 0.021(2) Uani 1 d . .
N1 N 0.6584(4) 0.5427(4) 0.3946(2) 0.029(2) Uani 1 d . .
C2 C 0.8636(5) 0.5886(5) 0.3935(2) 0.022(2) Uani 1 d . .
N2 N 0.8844(4) 0.5422(4) 0.3945(2) 0.028(2) Uani 1 d . .
C3 C 0.8267(4) 0.6533(5) 0.3417(2) 0.020(2) Uani 1 d . .
N3 N 0.8180(4) 0.6355(4) 0.3116(2) 0.023(2) Uani 1 d . .
Co2 Co 0.6667 0.3333 0.48258(4) 0.0150(4) Uani 1 d S .
C4 C 0.6220(5) 0.3788(5) 0.4525(2) 0.021(2) Uani 1 d . .
N4 N 0.5940(4) 0.4067(4) 0.4337(2) 0.024(2) Uani 1 d . .
N5 N 0.8031(4) 0.7510(4) 0.3901(2) 0.028(2) Uani 1 d . .
H5A H 0.8107(4) 0.7695(4) 0.3672(2) 0.034 Uiso 1 calc R .
H5B H 0.7503(4) 0.7277(4) 0.3947(2) 0.034 Uiso 1 calc R .
N6 N 0.8345(4) 0.6692(4) 0.4463(2) 0.029(2) Uani 1 d . .
H6A H 0.7833(4) 0.6422(4) 0.4539(2) 0.034 Uiso 1 calc R .
H6B H 0.8584(4) 0.6421(4) 0.4540(2) 0.034 Uiso 1 calc R .
N7 N 0.9480(4) 0.7514(4) 0.3900(2) 0.027(2) Uani 1 d . .
H7A H 0.9776(4) 0.7281(4) 0.3945(2) 0.033 Uiso 1 calc R .
H7B H 0.9587(4) 0.7698(4) 0.3671(2) 0.033 Uiso 1 calc R .
C5 C 0.8457(6) 0.8214(5) 0.4148(3) 0.041(3) Uani 1 d . .
H5 H 0.8234(6) 0.8568(5) 0.4111(3) 0.050 Uiso 1 calc R .
C6 C 0.8324(7) 0.7943(6) 0.4542(3) 0.050(3) Uani 1 d . .
H6C H 0.8514(7) 0.8409(6) 0.4696(3) 0.059 Uiso 1 calc R .
H6D H 0.7755(7) 0.7603(6) 0.4584(3) 0.059 Uiso 1 calc R .
C7 C 0.8745(6) 0.7493(6) 0.4643(2) 0.041(3) Uani 1 d . .
H7 H 0.8708(6) 0.7413(6) 0.4905(2) 0.049 Uiso 1 calc R .
C8 C 0.9612(6) 0.7945(6) 0.4538(2) 0.046(3) Uani 1 d . .
H8A H 0.9846(6) 0.7610(6) 0.4584(2) 0.055 Uiso 1 calc R .
H8B H 0.9887(6) 0.8416(6) 0.4690(2) 0.055 Uiso 1 calc R .
C9 C 0.9756(6) 0.8208(5) 0.4142(3) 0.043(3) Uani 1 d . .
H9 H 1.0332(6) 0.8562(5) 0.4106(3) 0.052 Uiso 1 calc R .
C10 C 0.9332(7) 0.8673(5) 0.4058(3) 0.053(3) Uani 1 d . .
H10A H 0.9583(7) 0.9169(5) 0.4194(3) 0.064 Uiso 1 calc R .
H10B H 0.9395(7) 0.8807(5) 0.3803(3) 0.064 Uiso 1 calc R .
N8 N 0.7158(4) 0.2844(4) 0.5127(2) 0.021(2) Uani 1 d . .
H8C H 0.6928(4) 0.2322(4) 0.5067(2) 0.025 Uiso 1 calc R .
H8D H 0.7679(4) 0.3075(4) 0.5067(2) 0.025 Uiso 1 calc R .
C11 C 0.7101(5) 0.2900(5) 0.5532(2) 0.028(2) Uani 1 d . .
H11 H 0.7367(5) 0.2636(5) 0.5646(2) 0.034 Uiso 1 calc R .
C12 C 0.6236(5) 0.2468(5) 0.5645(2) 0.029(2) Uani 1 d . .
H12A H 0.6208(5) 0.2410(5) 0.5906(2) 0.035 Uiso 1 calc R .
H12B H 0.5971(5) 0.1936(5) 0.5541(2) 0.035 Uiso 1 calc R .
O1 O 0.5015(6) 0.4988(6) 0.4400(2) 0.079(3) Uani 1 d . .
Cu1 Cu 0.55075(6) 0.44930(6) 0.39795(2) 0.0222(3) Uani 1 d . .
Br1 Br 0.3333 0.6667 0.1667 0.0187(5) Uani 1 d S .
Br2 Br 0.92537(13) 0.34755(15) 0.50703(6) 0.0492(6) Uani 0.50 d P .
Br2A Br 1.07480(13) 0.42202(13) 0.49297(6) 0.0493(6) Uani 0.50 d P .
Br3 Br 0.8347(2) 0.8527(3) 0.31472(9) 0.0585(10) Uani 0.35 d P .
Br3A Br 0.8343(2) 0.9818(3) 0.31455(9) 0.0580(10) Uani 0.35 d P .
Br4 Br 0.7305(18) 0.9910(19) 0.2656(8) 0.100(9) Uiso 0.07 d P .
Br5 Br 0.7303(18) 0.7397(18) 0.2654(8) 0.100(9) Uiso 0.07 d P .
O2 O 0.6172(20) 0.3849(20) 0.3497(9) 0.027(8) Uiso 0.17 d P .
C13 C 0.7009(20) 0.4026(15) 0.3442(8) 0.125(10) Uiso 0.67 d P .
O3 O 0.8723(9) 0.2946(9) 0.4957(4) 0.044(3) Uiso 0.50 d P .
O3A O 1.1293(8) 0.4232(8) 0.5048(3) 0.039(3) Uiso 0.50 d P .
O4 O 0.8424(17) 0.8188(17) 0.3157(7) 0.055(8) Uiso 0.32 d P .
O4A O 0.8460(17) 1.0239(17) 0.3160(7) 0.054(8) Uiso 0.32 d P .
O5 O 0.7109(4) 0.9447(4) 0.2535(2) 0.033(2) Uani 0.93 d P .
O6 O 0.7110(4) 0.7658(4) 0.2533(2) 0.033(2) Uani 0.93 d P .
O7 O 0.8305(8) 0.6603(5) 0.5612(3) 0.141(6) Uani 1 d . .
O8 C 0.6652(31) 0.6852(32) 0.3350(14) 0.109(17) Uiso 0.33 d P .

loop_
_atom_type_symbol
_atom_type_description
_atom_type_scat_dispersion_real
_atom_type_scat_dispersion_imag
_atom_type_scat_source
C C 0.0033 0.0016 'International Tables Vol C Tables 4.2.6.8 and 6.1.1.4'
H H 0.0000 0.0000 'International Tables Vol C Tables 4.2.6.8 and 6.1.1.4'
N N 0.0061 0.0033 'International Tables Vol C Tables 4.2.6.8 and 6.1.1.4'
O O 0.0106 0.0060 'International Tables Vol C Tables 4.2.6.8 and 6.1.1.4'
Co Co 0.3494 0.9721 'International Tables Vol C Tables 4.2.6.8 and 6.1.1.4'
Cu Cu 0.3201 1.2651 'International Tables Vol C Tables 4.2.6.8 and 6.1.1.4'
Br Br -0.2901 2.4595 'International Tables Vol C Tables 4.2.6.8 and 6.1.1.4'

loop_
_geom_angle_atom_site_label_1
_geom_angle_atom_site_label_2
_geom_angle_atom_site_label_3
_geom_angle
_geom_angle_site_symmetry_1
_geom_angle_site_symmetry_3
_geom_angle_publ_flag
C1 Co1 C2 90.6(4) . . ?
C1 Co1 C3 86.2(3) . . ?
C2 Co1 C3 86.3(3) . . ?
C1 Co1 N5 89.9(3) . . ?
C2 Co1 N5 178.8(3) . . ?
C3 Co1 N5 92.6(3) . . ?
C1 Co1 N7 178.6(3) . . ?
C2 Co1 N7 89.8(3) . . ?
C3 Co1 N7 92.5(3) . . ?
N5 Co1 N7 89.7(3) . . ?
C1 Co1 N6 89.4(3) . . ?
C2 Co1 N6 89.4(3) . . ?
C3 Co1 N6 173.8(3) . . ?
N5 Co1 N6 91.8(3) . . ?
N7 Co1 N6 92.0(3) . . ?
N1 C1 Co1 176.9(8) . . ?
C1 N1 Cu1 168.9(7) . . ?
N2 C2 Co1 177.8(8) . . ?
C2 N2 Cu1 169.3(7) . 3_665 ?
N3 C3 Co1 172.2(7) . . ?
C3 N3 Cu1 158.4(7) . 17 ?
C4 Co2 C4 88.2(3) . 3_665 ?
C4 Co2 C4 88.2(3) . 2_655 ?
C4 Co2 C4 88.2(3) 3_665 2_655 ?
C4 Co2 N8 177.7(3) . . ?
C4 Co2 N8 90.0(3) 3_665 . ?
C4 Co2 N8 90.3(3) 2_655 . ?
C4 Co2 N8 90.3(3) . 3_665 ?
C4 Co2 N8 177.7(3) 3_665 3_665 ?
C4 Co2 N8 90.0(3) 2_655 3_665 ?
N8 Co2 N8 91.4(3) . 3_665 ?
C4 Co2 N8 90.0(3) . 2_655 ?
C4 Co2 N8 90.3(3) 3_665 2_655 ?
C4 Co2 N8 177.7(3) 2_655 2_655 ?
N8 Co2 N8 91.4(3) . 2_655 ?
N8 Co2 N8 91.4(3) 3_665 2_655 ?
N4 C4 Co2 179.7(8) . . ?
C4 N4 Cu1 174.0(7) . . ?
C5 N5 Co1 117.5(6) . . ?
C7 N6 Co1 117.4(5) . . ?
C9 N7 Co1 117.7(6) . . ?
N5 C5 C10 110.2(8) . . ?
N5 C5 C6 110.6(8) . . ?
C10 C5 C6 111.1(9) . . ?
C7 C6 C5 112.9(8) . . ?
N6 C7 C8 109.6(8) . . ?
N6 C7 C6 109.6(8) . . ?
C8 C7 C6 111.5(9) . . ?
C7 C8 C9 113.9(8) . . ?
N7 C9 C10 110.8(8) . . ?
N7 C9 C8 111.1(7) . . ?
C10 C9 C8 109.3(9) . . ?
C5 C10 C9 112.7(8) . . ?
C11 N8 Co2 117.1(5) . . ?
C12 C11 C12 112.2(9) . 2_655 ?
C12 C11 N8 109.7(7) . . ?
C12 C11 N8 109.7(7) 2_655 . ?
C11 C12 C11 112.8(8) . 3_665 ?
N2 Cu1 N4 87.6(3) 2_655 . ?
N2 Cu1 N1 164.2(3) 2_655 . ?
N4 Cu1 N1 87.1(3) . . ?
N2 Cu1 N3 91.3(3) 2_655 18_545 ?
N4 Cu1 N3 169.2(3) . 18_545 ?
N1 Cu1 N3 91.2(3) . 18_545 ?
N2 Cu1 O1 97.7(3) 2_655 . ?
N4 Cu1 O1 93.9(3) . . ?
N1 Cu1 O1 97.5(3) . . ?
N3 Cu1 O1 96.9(3) 18_545 . ?
O3 Br2 Br2A 134.9(7) . . ?
O3A Br2A Br2 135.4(7) . . ?
O4 Br3 Br3A 169.7(23) . . ?
O4A Br3A Br3 163.7(24) . . ?
O4A Br3A Br4 78.9(24) . . ?
Br3 Br3A Br4 115.3(7) . . ?
O5 Br4 Br3A 103.0(22) . . ?
C13 O2 C13 63.2(28) 18_545 . ?
C13 O2 C13 61.6(28) 18_545 2_655 ?
C13 O2 C13 83.3(26) . 2_655 ?
O2 C13 C13 72.9(34) 17 18_545 ?
O2 C13 C13 70.5(34) 17 17 ?
C13 C13 C13 90.7(32) 18_545 17 ?
O2 C13 O2 103.9(30) 17 . ?
C13 C13 O2 46.3(17) 18_545 . ?
C13 C13 O2 133.7(26) 17 . ?
O2 C13 O2 101.3(30) 17 3_665 ?
C13 C13 O2 132.2(25) 18_545 3_665 ?
C13 C13 O2 45.4(17) 17 3_665 ?
O2 C13 O2 151.2(33) . 3_665 ?
O2 C13 C13 112.8(25) 17 3_665 ?
C13 C13 C13 89.994(13) 18_545 3_665 ?
C13 C13 C13 44.6(16) 17 3_665 ?
O2 C13 C13 108.6(22) . 3_665 ?
O2 C13 C13 47.5(21) 3_665 3_665 ?
O2 C13 C13 114.6(25) 17 2_655 ?
C13 C13 C13 44.6(16) 18_545 2_655 ?
C13 C13 C13 90.000(7) 17 2_655 ?
O2 C13 C13 49.3(22) . 2_655 ?
O2 C13 C13 106.8(21) 3_665 2_655 ?
C13 C13 C13 59.998(11) 3_665 2_655 ?

loop_
_geom_bond_atom_site_label_1
_geom_bond_atom_site_label_2
_geom_bond_distance
_geom_bond_site_symmetry_2
_geom_bond_publ_flag
Co1 C1 1.872(9) . ?
Co1 C2 1.875(9) . ?
Co1 C3 1.892(8) . ?
Co1 N5 1.976(7) . ?
Co1 N7 1.979(7) . ?
Co1 N6 1.994(7) . ?
C1 N1 1.142(10) . ?
N1 Cu1 1.956(7) . ?
C2 N2 1.148(10) . ?
N2 Cu1 1.948(8) 3_665 ?
C3 N3 1.152(10) . ?
N3 Cu1 1.973(7) 17 ?
Co2 C4 1.872(8) . ?
Co2 C4 1.872(8) 3_665 ?
Co2 C4 1.872(8) 2_655 ?
Co2 N8 1.980(6) . ?
Co2 N8 1.979(6) 3_665 ?
Co2 N8 1.980(6) 2_655 ?
C4 N4 1.164(10) . ?
N4 Cu1 1.950(7) . ?
N5 C5 1.496(11) . ?
N6 C7 1.494(11) . ?
N7 C9 1.472(11) . ?
C5 C10 1.498(14) . ?
C5 C6 1.526(13) . ?
C6 C7 1.501(14) . ?
C7 C8 1.499(14) . ?
C8 C9 1.529(13) . ?
C9 C10 1.516(15) . ?
N8 C11 1.510(10) . ?
C11 C12 1.504(12) . ?
C11 C12 1.509(12) 2_655 ?
C12 C11 1.510(12) 3_665 ?
O1 Cu1 2.267(7) . ?
Cu1 N2 1.947(8) 2_655 ?
Cu1 N3 1.973(7) 18_545 ?
Br2 O3 1.105(15) . ?
Br2 Br2A 2.548(3) . ?
Br2A O3A 1.127(14) . ?
Br3 O4 0.74(3) . ?
Br3 Br3A 2.492(6) . ?
Br3A O4A 0.73(3) . ?
Br3A Br4 2.77(3) . ?
Br4 O5 0.89(3) . ?
Br5 O6 0.88(3) . ?
O2 C13 1.14(4) 18_545 ?
O2 C13 1.49(5) . ?
O2 C13 1.53(5) 2_655 ?
C13 O2 1.14(4) 17 ?
C13 C13 1.41(4) 18_545 ?
C13 C13 1.41(4) 17 ?
C13 O2 1.53(5) 3_665 ?
C13 C13 2.00(4) 3_665 ?
C13 C13 2.00(4) 2_655 ?
